data_7026280
loop_
_publ_author_name
'Gong, Yun'
'Zhou, Yuchao'
'Li, Jinghua'
'Cao, Rong'
'Qin, Jianbo'
'Li, Jian'

_publ_section_title
;
 Reversible color changes of
 metal(II)-N(1),N(3)-di(pyridin-4-yl)isophthalamide complexes via
 desolvation and solvation.
;
_journal_issue 41
_journal_name_full 'Dalton transactions (Cambridge, England : 2003)'
_journal_page_first 9923
_journal_page_last 9928
_journal_paper_doi 10.1039/c0dt00326c
_journal_volume 39
_journal_year 2010
_chemical_formula_sum 'C36 H28 Cl2 N8 Ni O4.5'
_chemical_formula_weight 774.27
_chemical_name_systematic
;
?
;
_space_group_IT_number 154
_symmetry_cell_setting trigonal
_symmetry_space_group_name_Hall 'P 32 2"'
_symmetry_space_group_name_H-M 'P 32 2 1'
_atom_sites_solution_hydrogens geom
_atom_sites_solution_primary direct
_atom_sites_solution_secondary difmap
_audit_creation_method SHELXL-97
_cell_angle_alpha 90.00
_cell_angle_beta 90.00
_cell_angle_gamma 120.00
_cell_formula_units_Z 3
_cell_length_a 14.4083(3)
_cell_length_b 14.4083(3)
_cell_length_c 18.9964(8)
_cell_measurement_reflns_used 7056
_cell_measurement_temperature 293(2)
_cell_measurement_theta_max 27.4449
_cell_measurement_theta_min 2.6949
_cell_volume 3415.29(18)
_computing_cell_refinement 'SAINT (Siemens, 1996)'
_computing_data_collection 'SMART (Siemens, 1996)'
_computing_data_reduction 'SAINT (Siemens, 1996)'
_computing_molecular_graphics 'SHELXTL (Sheldrick, 1997)'
_computing_publication_material 'SHELXTL (Sheldrick, 1997)'
_computing_structure_refinement 'SHELXL97 (Sheldrick, 2008)'
_computing_structure_solution 'SHELXS97 (Sheldrick, 2008)'
_diffrn_ambient_temperature 293(2)
_diffrn_measured_fraction_theta_full 0.997
_diffrn_measured_fraction_theta_max 0.997
_diffrn_measurement_device_type 'Siemens CCD area-detector diffractometer'
_diffrn_measurement_method '\f and \w scans'
_diffrn_radiation_monochromator graphite
_diffrn_radiation_source 'fine-focus sealed tube'
_diffrn_radiation_type MoK\a
_diffrn_radiation_wavelength 0.71073
_diffrn_reflns_av_R_equivalents 0.0470
_diffrn_reflns_av_sigmaI/netI 0.0350
_diffrn_reflns_limit_h_max 18
_diffrn_reflns_limit_h_min -18
_diffrn_reflns_limit_k_max 18
_diffrn_reflns_limit_k_min -18
_diffrn_reflns_limit_l_max 24
_diffrn_reflns_limit_l_min -24
_diffrn_reflns_number 26820
_diffrn_reflns_theta_full 27.46
_diffrn_reflns_theta_max 27.46
_diffrn_reflns_theta_min 2.70
_exptl_absorpt_coefficient_mu 0.585
_exptl_absorpt_correction_T_max 1.0000
_exptl_absorpt_correction_T_min 0.8836
_exptl_absorpt_correction_type multi-scan
_exptl_absorpt_process_details 'SADABS (Sheldrick, 1996)'
_exptl_crystal_colour Green
_exptl_crystal_density_diffrn 1.129
_exptl_crystal_density_method 'not measured'
_exptl_crystal_description Prism
_exptl_crystal_F_000 1194
_exptl_crystal_size_max 0.2000
_exptl_crystal_size_mid 0.1800
_exptl_crystal_size_min 0.1400
_refine_diff_density_max 0.984
_refine_diff_density_min -0.535
_refine_diff_density_rms 0.129
_refine_ls_abs_structure_details 'Flack H D (1983), Acta Cryst. A39, 876-881'
_refine_ls_abs_structure_Flack 0.00(3)
_refine_ls_extinction_method none
_refine_ls_goodness_of_fit_ref 1.112
_refine_ls_hydrogen_treatment none
_refine_ls_matrix_type full
_refine_ls_number_parameters 241
_refine_ls_number_reflns 5208
_refine_ls_number_restraints 0
_refine_ls_restrained_S_all 1.112
_refine_ls_R_factor_all 0.0851
_refine_ls_R_factor_gt 0.0776
_refine_ls_shift/su_max 0.842
_refine_ls_shift/su_mean 0.041
_refine_ls_structure_factor_coef Fsqd
_refine_ls_weighting_details 'calc w=1/[\s^2^(Fo^2^)+(0.1679P)^2^+0.0000P] where P=(Fo^2^+2Fc^2^)/3'
_refine_ls_weighting_scheme calc
_refine_ls_wR_factor_gt 0.2266
_refine_ls_wR_factor_ref 0.2370
_reflns_number_gt 4565
_reflns_number_total 5208
_reflns_threshold_expression >2sigma(I)
_cod_data_source_file c0dt00326c.txt
_cod_data_source_block 090702
_cod_depositor_comments
;
The following automatic conversions were performed:

'_symmetry_cell_setting' value 'Trigonal' changed to 'trigonal'
according to /home/saulius/struct/CIF-dictionaries/cif_core.dic
dictionary named 'cif_core.dic' version 2.4.2 from
2011-04-26.

'_exptl_absorpt_correction_type' value 'Multi-scan'
changed to 'multi-scan' according to
/home/saulius/struct/CIF-dictionaries/cif_core.dic dictionary named
'cif_core.dic' version 2.4.2 from 2011-04-26.

Automatic conversion script
Id: cif_fix_values 1891 2012-01-12 08:04:46Z andrius 
;
_cod_original_sg_symbol_H-M P3(2)21
_cod_original_formula_sum 'C36 H28 Cl2 N8 Ni O4.50'
_cod_database_code 7026280

loop_
_symmetry_equiv_pos_as_xyz
'x, y, z'
'-y, x-y, z+2/3'
'-x+y, -x, z+1/3'
'y, x, -z'
'x-y, -y, -z+1/3'
'-x, -x+y, -z+2/3'

loop_
_atom_site_label
_atom_site_type_symbol
_atom_site_fract_x
_atom_site_fract_y
_atom_site_fract_z
_atom_site_U_iso_or_equiv
_atom_site_adp_type
_atom_site_occupancy
_atom_site_symmetry_multiplicity
_atom_site_calc_flag
_atom_site_refinement_flags
Ni1 Ni 0.25470(5) 0.0000 0.1667 0.0457(2) Uani 1 2 d S
Cl1 Cl 0.22268(10) -0.06133(9) 0.04191(5) 0.0515(3) Uani 1 1 d .
N1 N 0.4161(3) 0.1146(3) 0.1469(2) 0.0517(9) Uani 1 1 d .
C12 C 0.9697(4) 0.4220(4) 0.0797(3) 0.0501(9) Uani 1 1 d .
H12 H 0.9359 0.3504 0.0934 0.060 Uiso 1 1 calc R
C3 C 0.6319(4) 0.2618(4) 0.1190(2) 0.0475(9) Uani 1 1 d .
N3 N 0.2065(3) 0.1120(3) 0.1422(2) 0.0475(8) Uani 1 1 d .
O2 O 0.2330(4) 0.4891(3) 0.1351(3) 0.0845(14) Uani 1 1 d .
C7 C 0.9083(4) 0.4668(4) 0.0567(2) 0.0486(9) Uani 1 1 d .
O1 O 0.7389(3) 0.4243(4) 0.0125(2) 0.0761(12) Uani 1 1 d .
N2 N 0.7418(3) 0.3285(3) 0.1060(2) 0.0516(9) Uani 1 1 d .
H2 H 0.7845 0.3196 0.1332 0.062 Uiso 1 1 calc R
C15 C 0.1430(4) 0.2619(4) 0.1079(2) 0.0499(10) Uani 1 1 d .
C6 C 0.7895(4) 0.4057(4) 0.0555(3) 0.0521(10) Uani 1 1 d .
N4 N 0.1061(3) 0.3306(3) 0.0885(2) 0.0530(9) Uani 1 1 d .
H4 H 0.0495 0.3030 0.0627 0.064 Uiso 1 1 calc R
C18 C 0.1483(4) 0.4368(4) 0.1051(3) 0.0580(11) Uani 1 1 d .
C4 C 0.6031(4) 0.1997(5) 0.1786(3) 0.0586(12) Uani 1 1 d .
H4A H 0.6549 0.2054 0.2103 0.070 Uiso 1 1 calc R
C14 C 0.2336(4) 0.2896(4) 0.1496(3) 0.0590(12) Uani 1 1 d .
H14 H 0.2756 0.3594 0.1659 0.071 Uiso 1 1 calc R
C13 C 0.2593(4) 0.2136(4) 0.1659(3) 0.0560(12) Uani 1 1 d .
H13 H 0.3174 0.2329 0.1957 0.067 Uiso 1 1 calc R
C1 C 0.4475(4) 0.1789(4) 0.0897(2) 0.0517(10) Uani 1 1 d .
H1 H 0.3944 0.1733 0.0593 0.062 Uiso 1 1 calc R
C10 C 1.1310(4) 0.5898(4) 0.0605(3) 0.0568(11) Uani 1 1 d .
H10 H 1.2051 0.6318 0.0636 0.068 Uiso 1 1 calc R
C5 C 0.4942(4) 0.1276(5) 0.1910(3) 0.0572(12) Uani 1 1 d .
H5 H 0.4752 0.0868 0.2319 0.069 Uiso 1 1 calc R
C9 C 1.0726(5) 0.6329(4) 0.0348(3) 0.0623(13) Uani 1 1 d .
H9 H 1.1073 0.7035 0.0191 0.075 Uiso 1 1 calc R
C16 C 0.0885(5) 0.1584(4) 0.0837(3) 0.0604(12) Uani 1 1 d .
H16 H 0.0287 0.1362 0.0550 0.072 Uiso 1 1 calc R
C11 C 1.0802(4) 0.4830(4) 0.0821(3) 0.0502(10) Uani 1 1 d .
C8 C 0.9609(4) 0.5718(4) 0.0319(3) 0.0584(12) Uani 1 1 d .
H8 H 0.9217 0.6013 0.0133 0.070 Uiso 1 1 calc R
C17 C 0.1223(4) 0.0867(4) 0.1018(3) 0.0587(12) Uani 1 1 d .
H17 H 0.0836 0.0171 0.0846 0.070 Uiso 1 1 calc R
C2 C 0.5507(4) 0.2512(4) 0.0733(2) 0.0526(10) Uani 1 1 d .
H2A H 0.5672 0.2926 0.0328 0.063 Uiso 1 1 calc R
O3 O 0.8711(10) 0.3327(15) 0.2257(6) 0.069(5) Uani 0.25 1 d P

loop_
_atom_site_aniso_label
_atom_site_aniso_U_11
_atom_site_aniso_U_22
_atom_site_aniso_U_33
_atom_site_aniso_U_23
_atom_site_aniso_U_13
_atom_site_aniso_U_12
Ni1 0.0418(3) 0.0467(4) 0.0500(4) 0.0078(3) 0.00390(15) 0.0234(2)
Cl1 0.0547(6) 0.0499(6) 0.0511(5) 0.0074(4) 0.0046(4) 0.0272(5)
N1 0.0409(19) 0.054(2) 0.058(2) 0.0098(16) 0.0022(15) 0.0218(17)
C12 0.050(2) 0.038(2) 0.063(2) -0.0002(17) 0.008(2) 0.0222(19)
C3 0.042(2) 0.051(2) 0.047(2) -0.0046(17) 0.0020(17) 0.0220(19)
N3 0.0448(19) 0.049(2) 0.0510(19) 0.0041(15) -0.0029(15) 0.0251(16)
O2 0.062(2) 0.055(2) 0.130(4) -0.025(2) -0.031(2) 0.024(2)
C7 0.048(2) 0.040(2) 0.056(2) -0.0007(17) 0.0079(18) 0.0212(19)
O1 0.055(2) 0.084(3) 0.081(2) 0.032(2) 0.0058(19) 0.028(2)
N2 0.0399(19) 0.058(2) 0.057(2) 0.0048(17) 0.0040(15) 0.0249(17)
C15 0.048(2) 0.044(2) 0.057(2) -0.0006(18) -0.0054(18) 0.0222(19)
C6 0.051(2) 0.048(2) 0.057(3) 0.0026(19) 0.0078(19) 0.0244(19)
N4 0.051(2) 0.046(2) 0.066(2) -0.0109(16) -0.0160(17) 0.0276(17)
C18 0.051(3) 0.046(3) 0.075(3) -0.009(2) -0.010(2) 0.023(2)
C4 0.045(2) 0.074(3) 0.054(2) 0.010(2) 0.0039(19) 0.027(2)
C14 0.054(3) 0.050(3) 0.069(3) -0.012(2) -0.022(2) 0.023(2)
C13 0.052(3) 0.054(3) 0.063(3) -0.005(2) -0.016(2) 0.027(2)
C1 0.044(2) 0.057(3) 0.049(2) 0.0056(18) -0.0001(17) 0.020(2)
C10 0.054(3) 0.042(2) 0.071(3) -0.006(2) 0.010(2) 0.022(2)
C5 0.044(2) 0.071(3) 0.053(2) 0.016(2) 0.0032(18) 0.025(2)
C9 0.061(3) 0.033(2) 0.085(3) 0.007(2) 0.018(3) 0.017(2)
C16 0.064(3) 0.052(3) 0.069(3) -0.018(2) -0.028(2) 0.032(2)
C11 0.046(2) 0.045(2) 0.060(2) -0.0065(19) 0.0007(19) 0.0226(19)
C8 0.057(3) 0.047(3) 0.073(3) 0.006(2) 0.017(2) 0.027(2)
C17 0.056(3) 0.052(3) 0.070(3) -0.016(2) -0.021(2) 0.029(2)
C2 0.051(3) 0.053(3) 0.051(2) 0.0065(19) 0.0048(19) 0.025(2)
O3 0.034(6) 0.142(14) 0.033(5) 0.021(7) 0.001(4) 0.044(8)

loop_
_atom_type_symbol
_atom_type_description
_atom_type_scat_dispersion_real
_atom_type_scat_dispersion_imag
_atom_type_scat_source
C C 0.0033 0.0016 'International Tables Vol C Tables 4.2.6.8 and 6.1.1.4'
H H 0.0000 0.0000 'International Tables Vol C Tables 4.2.6.8 and 6.1.1.4'
N N 0.0061 0.0033 'International Tables Vol C Tables 4.2.6.8 and 6.1.1.4'
O O 0.0106 0.0060 'International Tables Vol C Tables 4.2.6.8 and 6.1.1.4'
Cl Cl 0.1484 0.1585 'International Tables Vol C Tables 4.2.6.8 and 6.1.1.4'
Ni Ni 0.3393 1.1124 'International Tables Vol C Tables 4.2.6.8 and 6.1.1.4'

loop_
_geom_angle_atom_site_label_1
_geom_angle_atom_site_label_2
_geom_angle_atom_site_label_3
_geom_angle
_geom_angle_site_symmetry_1
_geom_angle_site_symmetry_3
N3 Ni1 N3 88.9(2) 5 .
N3 Ni1 N1 91.03(15) 5 5
N3 Ni1 N1 177.41(16) . 5
N3 Ni1 N1 177.41(16) 5 .
N3 Ni1 N1 91.03(15) . .
N1 Ni1 N1 89.1(2) 5 .
N3 Ni1 Cl1 89.32(11) 5 5
N3 Ni1 Cl1 90.04(11) . 5
N1 Ni1 Cl1 92.54(12) 5 5
N1 Ni1 Cl1 88.10(12) . 5
N3 Ni1 Cl1 90.04(11) 5 .
N3 Ni1 Cl1 89.32(11) . .
N1 Ni1 Cl1 88.10(12) 5 .
N1 Ni1 Cl1 92.54(12) . .
Cl1 Ni1 Cl1 179.10(6) 5 .
C5 N1 C1 116.0(4) . .
C5 N1 Ni1 121.3(3) . .
C1 N1 Ni1 122.7(3) . .
C11 C12 C7 120.6(4) . .
C11 C12 H12 119.7 . .
C7 C12 H12 119.7 . .
C4 C3 C2 118.4(4) . .
C4 C3 N2 117.5(4) . .
C2 C3 N2 124.1(4) . .
C17 N3 C13 115.8(4) . .
C17 N3 Ni1 121.7(3) . .
C13 N3 Ni1 122.4(3) . .
C8 C7 C12 118.7(4) . .
C8 C7 C6 118.6(4) . .
C12 C7 C6 122.6(4) . .
C6 N2 C3 128.1(4) . .
C6 N2 H2 116.0 . .
C3 N2 H2 116.0 . .
C16 C15 N4 118.2(4) . .
C16 C15 C14 116.3(4) . .
N4 C15 C14 125.5(4) . .
O1 C6 N2 122.7(5) . .
O1 C6 C7 121.6(4) . .
N2 C6 C7 115.7(4) . .
C18 N4 C15 128.5(4) . .
C18 N4 H4 115.8 . .
C15 N4 H4 115.8 . .
O2 C18 N4 123.3(5) . .
O2 C18 C11 122.8(5) . 1_455
N4 C18 C11 113.9(4) . 1_455
C3 C4 C5 118.9(4) . .
C3 C4 H4A 120.5 . .
C5 C4 H4A 120.6 . .
C13 C14 C15 119.4(5) . .
C13 C14 H14 120.3 . .
C15 C14 H14 120.3 . .
N3 C13 C14 124.6(4) . .
N3 C13 H13 117.7 . .
C14 C13 H13 117.7 . .
N1 C1 C2 124.9(4) . .
N1 C1 H1 117.5 . .
C2 C1 H1 117.6 . .
C9 C10 C11 120.4(5) . .
C9 C10 H10 119.8 . .
C11 C10 H10 119.8 . .
N1 C5 C4 123.3(4) . .
N1 C5 H5 118.3 . .
C4 C5 H5 118.3 . .
C10 C9 C8 120.4(4) . .
C10 C9 H9 119.8 . .
C8 C9 H9 119.8 . .
C15 C16 C17 120.2(4) . .
C15 C16 H16 119.9 . .
C17 C16 H16 119.9 . .
C12 C11 C10 119.7(4) . .
C12 C11 C18 121.9(4) . 1_655
C10 C11 C18 118.4(4) . 1_655
C7 C8 C9 120.1(5) . .
C7 C8 H8 120.0 . .
C9 C8 H8 119.9 . .
N3 C17 C16 123.6(4) . .
N3 C17 H17 118.2 . .
C16 C17 H17 118.2 . .
C1 C2 C3 118.4(4) . .
C1 C2 H2A 120.8 . .
C3 C2 H2A 120.8 . .

loop_
_geom_bond_atom_site_label_1
_geom_bond_atom_site_label_2
_geom_bond_distance
_geom_bond_site_symmetry_2
Ni1 N3 2.103(4) 5
Ni1 N3 2.103(4) .
Ni1 N1 2.106(4) 5
Ni1 N1 2.106(4) .
Ni1 Cl1 2.4904(11) 5
Ni1 Cl1 2.4904(11) .
N1 C5 1.338(6) .
N1 C1 1.351(6) .
C12 C11 1.381(7) .
C12 C7 1.401(7) .
C12 H12 0.9300 .
C3 C4 1.372(7) .
C3 C2 1.402(7) .
C3 N2 1.404(6) .
N3 C17 1.324(6) .
N3 C13 1.345(6) .
O2 C18 1.210(7) .
C7 C8 1.393(7) .
C7 C6 1.483(7) .
O1 C6 1.211(6) .
N2 C6 1.366(6) .
N2 H2 0.8600 .
C15 C16 1.372(7) .
C15 N4 1.386(6) .
C15 C14 1.405(7) .
N4 C18 1.371(6) .
N4 H4 0.8600 .
C18 C11 1.500(7) 1_455
C4 C5 1.402(7) .
C4 H4A 0.9300 .
C14 C13 1.355(7) .
C14 H14 0.9300 .
C13 H13 0.9300 .
C1 C2 1.358(7) .
C1 H1 0.9300 .
C10 C9 1.361(8) .
C10 C11 1.395(7) .
C10 H10 0.9300 .
C5 H5 0.9300 .
C9 C8 1.396(8) .
C9 H9 0.9300 .
C16 C17 1.387(7) .
C16 H16 0.9300 .
C11 C18 1.500(7) 1_655
C8 H8 0.9300 .
C17 H17 0.9300 .
C2 H2A 0.9300 .
